data_2235633
loop_
_publ_author_name
'P\'erez-Fehrmann, Marcia'
'Kesternich, Victor'
'Verdugo, Felipe'
'Christen, Philippe'
'Besnard, C\'eline'

_publ_section_title
;
 2-(4-Bromophenyl)-<i>N</i>-[3-(1<i>H</i>-imidazol-1-yl)propyl]quinazolin-4-amine
;
_journal_coeditor_code SU2454
_journal_issue 7
_journal_name_full 'Acta Crystallographica Section E'
_journal_page_first o2249
_journal_paper_doi 10.1107/S1600536812028115
_journal_volume 68
_journal_year 2012
_chemical_formula_iupac 'C20 H18 Br N5'
_chemical_formula_moiety 'C20 H18 Br N5'
_chemical_formula_sum 'C20 H18 Br N5'
_chemical_formula_weight 408.30
_chemical_melting_point_gt 438
_chemical_melting_point_lt 440
_chemical_name_common
;
2-(4-Bromophenyl)-<i>N</i>-[3-(1<i>H</i>-imidazol-1-yl)propyl]quinazolin-4-amine
;
_chemical_name_systematic ?
_space_group_crystal_system triclinic
_space_group_IT_number 2
_space_group_name_H-M_alt 'P -1'
_symmetry_space_group_name_Hall '-P 1'
_symmetry_space_group_name_H-M 'P -1'
_atom_sites_solution_hydrogens geom
_atom_sites_solution_primary direct
_atom_sites_solution_secondary difmap
_cell_angle_alpha 99.682(5)
_cell_angle_beta 101.432(6)
_cell_angle_gamma 97.211(6)
_cell_formula_units_Z 2
_cell_length_a 8.8557(7)
_cell_length_b 9.5113(6)
_cell_length_c 11.3730(7)
_cell_measurement_reflns_used 4656
_cell_measurement_temperature 180.00(10)
_cell_measurement_theta_max 72.6022
_cell_measurement_theta_min 4.0431
_cell_volume 912.96(11)
_computing_cell_refinement
;
CrysAlis PRO (Agilent, 2010)
;
_computing_data_collection
;
CrysAlis PRO (Agilent, 2010)
;
_computing_data_reduction
;
CrysAlis PRO (Agilent, 2010)
;
_computing_molecular_graphics
;
OLEX2 (Dolomanov <i>et al.</i>, 2009)
;
_computing_publication_material
;
OLEX2 (Dolomanov <i>et al.</i>, 2009) and publCIF (Westrip,
2010)
;
_computing_structure_refinement 'SHELXL97 (Sheldrick, 2008)'
_computing_structure_solution 'SHELXS97 (Sheldrick, 2008)'
_diffrn_ambient_temperature 180.0(10)
_diffrn_detector_area_resol_mean 10.4679
_diffrn_measured_fraction_theta_full 0.990
_diffrn_measured_fraction_theta_max 0.990
_diffrn_measurement_device_type 'Agilent SuperNova, Dual, Cu, Atlas'
_diffrn_measurement_method '\w scans'
_diffrn_radiation_monochromator mirror
_diffrn_radiation_type 'Cu K\a'
_diffrn_radiation_wavelength 1.5418
_diffrn_reflns_av_R_equivalents 0.0000
_diffrn_reflns_limit_h_max 10
_diffrn_reflns_limit_h_min -10
_diffrn_reflns_limit_k_max 11
_diffrn_reflns_limit_k_min -11
_diffrn_reflns_limit_l_max 14
_diffrn_reflns_limit_l_min -14
_diffrn_reflns_number 6845
_diffrn_reflns_theta_full 73.42
_diffrn_reflns_theta_max 73.42
_diffrn_reflns_theta_min 4.05
_exptl_absorpt_coefficient_mu 3.171
_exptl_absorpt_correction_T_max 1.00000
_exptl_absorpt_correction_T_min 0.34333
_exptl_absorpt_correction_type multi-scan
_exptl_absorpt_process_details
;
(CrysAlis PRO; Agilent, 2010)
;
_exptl_crystal_colour colourless
_exptl_crystal_density_diffrn 1.485
_exptl_crystal_density_method 'not measured'
_exptl_crystal_description plate
_exptl_crystal_F_000 416
_exptl_crystal_size_max 0.4
_exptl_crystal_size_mid 0.2
_exptl_crystal_size_min 0.07
_refine_diff_density_max 0.936
_refine_diff_density_min -0.865
_refine_ls_extinction_method none
_refine_ls_goodness_of_fit_ref 1.116
_refine_ls_hydrogen_treatment constr
_refine_ls_matrix_type full
_refine_ls_number_parameters 236
_refine_ls_number_reflns 6845
_refine_ls_number_restraints 0
_refine_ls_restrained_S_all 1.116
_refine_ls_R_factor_all 0.0749
_refine_ls_R_factor_gt 0.0728
_refine_ls_shift/su_max 0.001
_refine_ls_shift/su_mean 0.000
_refine_ls_structure_factor_coef Fsqd
_refine_ls_weighting_details 'calc w=1/[\s^2^(Fo^2^)+(0.1707P)^2^+0.1234P] where P=(Fo^2^+2Fc^2^)/3'
_refine_ls_weighting_scheme calc
_refine_ls_wR_factor_gt 0.2136
_refine_ls_wR_factor_ref 0.2163
_reflns_number_gt 6259
_reflns_number_total 6845
_reflns_threshold_expression I>2\s(I)
_cod_data_source_file su2454.cif
_cod_data_source_block I
_cod_database_code 2235633
_cod_database_fobs_code 2235633

loop_
_symmetry_equiv_pos_site_id
_symmetry_equiv_pos_as_xyz
1 x,y,z
2 -x,-y,-z

loop_
_atom_site_aniso_label
_atom_site_aniso_U_11
_atom_site_aniso_U_22
_atom_site_aniso_U_33
_atom_site_aniso_U_12
_atom_site_aniso_U_13
_atom_site_aniso_U_23
Br26 0.0438(3) 0.0463(3) 0.0199(2) 0.0198(2) 0.0142(2) 0.0076(2)
N2 0.0312(12) 0.0421(14) 0.0294(13) 0.0157(11) 0.0077(11) 0.0076(12)
N5 0.0226(10) 0.0276(11) 0.0187(11) 0.0058(8) 0.0035(9) 0.0079(9)
N9 0.0255(11) 0.0311(12) 0.0193(11) 0.0132(9) 0.0041(9) 0.0035(9)
N17 0.0201(10) 0.0284(11) 0.0188(11) 0.0081(8) 0.0040(8) 0.0066(9)
N25 0.0192(9) 0.0281(11) 0.0164(11) 0.0075(8) 0.0041(8) 0.0049(9)
C1 0.0240(12) 0.0355(14) 0.0251(14) 0.0070(11) 0.0086(11) 0.0102(12)
C3 0.0420(17) 0.0329(15) 0.0386(19) 0.0120(12) 0.0108(14) 0.0131(14)
C4 0.0318(14) 0.0332(15) 0.0347(17) 0.0042(11) 0.0114(12) 0.0131(13)
C6 0.0297(13) 0.0333(14) 0.0211(14) 0.0133(11) 0.0043(11) 0.0009(11)
C7 0.0221(12) 0.0281(13) 0.0257(14) 0.0093(10) 0.0046(10) 0.0101(11)
C8 0.0269(13) 0.0260(13) 0.0219(14) 0.0088(10) 0.0031(11) 0.0092(11)
C10 0.0186(11) 0.0244(12) 0.0202(13) 0.0044(9) 0.0034(10) 0.0049(10)
C11 0.0190(11) 0.0244(12) 0.0168(13) 0.0024(9) 0.0039(9) 0.0038(10)
C12 0.0254(12) 0.0342(15) 0.0213(14) 0.0093(11) 0.0052(11) 0.0008(12)
C13 0.0322(14) 0.0384(15) 0.0175(14) 0.0070(12) 0.0060(11) -0.0014(12)
C14 0.0289(13) 0.0334(14) 0.0180(13) 0.0033(11) -0.0001(11) 0.0055(11)
C15 0.0231(12) 0.0328(14) 0.0224(14) 0.0071(10) 0.0031(10) 0.0102(12)
C16 0.0197(11) 0.0243(12) 0.0195(13) 0.0024(9) 0.0050(10) 0.0063(10)
C18 0.0187(11) 0.0244(12) 0.0185(13) 0.0036(9) 0.0053(10) 0.0063(10)
C19 0.0183(11) 0.0250(12) 0.0177(13) 0.0045(9) 0.0054(9) 0.0066(10)
C20 0.0199(11) 0.0351(14) 0.0190(13) 0.0092(10) 0.0023(10) 0.0072(11)
C21 0.0253(12) 0.0358(14) 0.0172(13) 0.0085(11) 0.0024(10) 0.0072(11)
C22 0.0283(13) 0.0289(13) 0.0163(13) 0.0051(10) 0.0097(10) 0.0029(11)
C23 0.0264(12) 0.0311(13) 0.0241(14) 0.0127(10) 0.0095(11) 0.0068(11)
C24 0.0217(12) 0.0308(13) 0.0197(13) 0.0081(10) 0.0041(10) 0.0108(11)

loop_
_atom_site_type_symbol
_atom_site_label
_atom_site_fract_x
_atom_site_fract_y
_atom_site_fract_z
_atom_site_U_iso_or_equiv
_atom_site_thermal_displace_type
_atom_site_calc_flag
_atom_site_refinement_flags
_atom_site_occupancy
Br Br26 1.29926(4) 0.38228(3) 0.53762(3) 0.0344(2) Uani d . 1.000
N N2 0.3265(3) 0.9940(3) 0.7534(3) 0.0332(8) Uani d . 1.000
N N5 0.5204(3) 0.8708(2) 0.7429(2) 0.0226(6) Uani d . 1.000
N N9 0.8641(3) 0.8764(3) 1.0859(2) 0.0249(7) Uani d . 1.000
N N17 1.2170(3) 0.6321(2) 1.1230(2) 0.0219(6) Uani d . 1.000
N N25 1.0223(2) 0.7362(2) 1.0039(2) 0.0208(6) Uani d . 1.000
C C1 0.3882(3) 0.8826(3) 0.7826(3) 0.0271(8) Uani d . 1.000
C C3 0.4247(4) 1.0562(3) 0.6895(3) 0.0363(10) Uani d . 1.000
C C4 0.5446(4) 0.9818(3) 0.6823(3) 0.0320(9) Uani d . 1.000
C C6 0.6173(3) 0.7581(3) 0.7585(3) 0.0281(8) Uani d . 1.000
C C7 0.6775(3) 0.7528(3) 0.8922(3) 0.0244(8) Uani d . 1.000
C C8 0.7867(3) 0.8907(3) 0.9637(3) 0.0243(8) Uani d . 1.000
C C10 0.9798(3) 0.7984(3) 1.1023(2) 0.0211(7) Uani d . 1.000
C C11 1.0576(3) 0.7841(3) 1.2228(2) 0.0202(7) Uani d . 1.000
C C12 1.0225(3) 0.8494(3) 1.3326(3) 0.0272(8) Uani d . 1.000
C C13 1.1050(4) 0.8314(3) 1.4436(3) 0.0300(8) Uani d . 1.000
C C14 1.2239(3) 0.7465(3) 1.4478(3) 0.0276(8) Uani d . 1.000
C C15 1.2587(3) 0.6803(3) 1.3418(3) 0.0256(8) Uani d . 1.000
C C16 1.1774(3) 0.6981(3) 1.2261(3) 0.0210(7) Uani d . 1.000
C C18 1.1381(3) 0.6553(3) 1.0193(2) 0.0201(7) Uani d . 1.000
C C19 1.1755(3) 0.5861(3) 0.9036(2) 0.0198(7) Uani d . 1.000
C C20 1.0851(3) 0.5960(3) 0.7895(3) 0.0243(7) Uani d . 1.000
C C21 1.1213(3) 0.5346(3) 0.6819(3) 0.0259(8) Uani d . 1.000
C C22 1.2489(3) 0.4630(3) 0.6873(3) 0.0240(8) Uani d . 1.000
C C23 1.3403(3) 0.4505(3) 0.7974(3) 0.0258(8) Uani d . 1.000
C C24 1.3025(3) 0.5117(3) 0.9049(3) 0.0231(7) Uani d . 1.000
H H1 0.34540 0.81910 0.82590 0.0320 Uiso c R 1.000
H H3 0.41070 1.13760 0.65600 0.0440 Uiso c R 1.000
H H4 0.62630 1.00180 0.64420 0.0380 Uiso c R 1.000
H H6A 0.70550 0.77570 0.72110 0.0340 Uiso c R 1.000
H H6B 0.55640 0.66490 0.71630 0.0340 Uiso c R 1.000
H H7A 0.73260 0.67130 0.89680 0.0290 Uiso c R 1.000
H H7B 0.58930 0.73740 0.93000 0.0290 Uiso c R 1.000
H H8A 0.86520 0.91490 0.91860 0.0290 Uiso c R 1.000
H H8B 0.72720 0.96950 0.97080 0.0290 Uiso c R 1.000
H H9 0.83500 0.91890 1.14850 0.0300 Uiso c R 1.000
H H12 0.94310 0.90500 1.33010 0.0330 Uiso c R 1.000
H H13 1.08190 0.87550 1.51590 0.0360 Uiso c R 1.000
H H14 1.27960 0.73500 1.52300 0.0330 Uiso c R 1.000
H H15 1.33660 0.62310 1.34600 0.0310 Uiso c R 1.000
H H20 1.00000 0.64450 0.78660 0.0290 Uiso c R 1.000
H H21 1.06090 0.54110 0.60670 0.0310 Uiso c R 1.000
H H23 1.42530 0.40190 0.79930 0.0310 Uiso c R 1.000
H H24 1.36270 0.50330 0.97950 0.0280 Uiso c R 1.000

loop_
_atom_type_symbol
_atom_type_description
_atom_type_scat_dispersion_real
_atom_type_scat_dispersion_imag
_atom_type_scat_source
C C 0.0181 0.0091 'International Tables Vol C Tables 4.2.6.8 and 6.1.1.4'
H H 0.0000 0.0000 'International Tables Vol C Tables 4.2.6.8 and 6.1.1.4'
Br Br -0.6763 1.2805 'International Tables Vol C Tables 4.2.6.8 and 6.1.1.4'
N N 0.0311 0.0180 'International Tables Vol C Tables 4.2.6.8 and 6.1.1.4'

loop_
_geom_angle_atom_site_label_1
_geom_angle_atom_site_label_2
_geom_angle_atom_site_label_3
_geom_angle
_geom_angle_publ_flag
C1 N2 C3 104.7(3) no
C1 N5 C4 106.9(2) no
C1 N5 C6 126.4(2) no
C4 N5 C6 126.7(3) no
C8 N9 C10 121.2(2) no
C16 N17 C18 115.5(2) no
C10 N25 C18 118.1(2) no
C8 N9 H9 119.00 no
C10 N9 H9 119.00 no
N2 C1 N5 112.3(3) no
N2 C3 C4 110.4(3) no
N5 C4 C3 105.7(3) no
N5 C6 C7 112.6(2) no
C6 C7 C8 112.8(2) no
N9 C8 C7 112.5(2) no
N9 C10 N25 117.6(2) no
N9 C10 C11 121.7(2) no
N25 C10 C11 120.8(2) no
C10 C11 C12 124.6(3) no
C12 C11 C16 120.0(2) no
C10 C11 C16 115.4(2) no
C11 C12 C13 120.4(3) no
C12 C13 C14 120.0(3) no
C13 C14 C15 120.6(3) no
C14 C15 C16 120.8(3) no
N17 C16 C11 122.8(3) no
C11 C16 C15 118.2(3) no
N17 C16 C15 119.0(3) no
N17 C18 C19 118.2(2) no
N25 C18 C19 114.5(2) no
N17 C18 N25 127.4(2) no
C20 C19 C24 118.3(2) no
C18 C19 C20 120.6(2) no
C18 C19 C24 121.2(2) no
C19 C20 C21 120.8(3) no
C20 C21 C22 119.1(3) no
Br26 C22 C23 119.7(2) no
Br26 C22 C21 118.4(2) no
C21 C22 C23 121.9(3) no
C22 C23 C24 118.6(3) no
C19 C24 C23 121.4(3) no
N2 C1 H1 124.00 no
N5 C1 H1 124.00 no
N2 C3 H3 125.00 no
C4 C3 H3 125.00 no
N5 C4 H4 127.00 no
C3 C4 H4 127.00 no
N5 C6 H6A 109.00 no
N5 C6 H6B 109.00 no
C7 C6 H6A 109.00 no
C7 C6 H6B 109.00 no
H6A C6 H6B 108.00 no
C6 C7 H7A 109.00 no
C6 C7 H7B 109.00 no
C8 C7 H7A 109.00 no
C8 C7 H7B 109.00 no
H7A C7 H7B 108.00 no
N9 C8 H8A 109.00 no
N9 C8 H8B 109.00 no
C7 C8 H8A 109.00 no
C7 C8 H8B 109.00 no
H8A C8 H8B 108.00 no
C11 C12 H12 120.00 no
C13 C12 H12 120.00 no
C12 C13 H13 120.00 no
C14 C13 H13 120.00 no
C13 C14 H14 120.00 no
C15 C14 H14 120.00 no
C14 C15 H15 120.00 no
C16 C15 H15 120.00 no
C19 C20 H20 120.00 no
C21 C20 H20 120.00 no
C20 C21 H21 120.00 no
C22 C21 H21 120.00 no
C22 C23 H23 121.00 no
C24 C23 H23 121.00 no
C19 C24 H24 119.00 no
C23 C24 H24 119.00 no

loop_
_geom_bond_atom_site_label_1
_geom_bond_atom_site_label_2
_geom_bond_distance
_geom_bond_publ_flag
Br26 C22 1.906(3) no
N2 C1 1.313(4) no
N2 C3 1.379(4) no
N5 C1 1.346(4) no
N5 C4 1.372(4) no
N5 C6 1.467(4) no
N9 C8 1.459(4) no
N9 C10 1.340(4) no
N17 C16 1.365(4) no
N17 C18 1.314(3) no
N25 C10 1.321(3) no
N25 C18 1.359(3) no
N9 H9 0.8600 no
C3 C4 1.356(5) no
C6 C7 1.520(5) no
C7 C8 1.526(4) no
C10 C11 1.443(3) no
C11 C16 1.417(4) no
C11 C12 1.408(4) no
C12 C13 1.377(5) no
C13 C14 1.403(4) no
C14 C15 1.373(4) no
C15 C16 1.417(5) no
C18 C19 1.487(3) no
C19 C24 1.401(4) no
C19 C20 1.408(4) no
C20 C21 1.380(4) no
C21 C22 1.387(4) no
C22 C23 1.382(4) no
C23 C24 1.385(4) no
C1 H1 0.9300 no
C3 H3 0.9300 no
C4 H4 0.9300 no
C6 H6A 0.9700 no
C6 H6B 0.9700 no
C7 H7A 0.9700 no
C7 H7B 0.9700 no
C8 H8A 0.9700 no
C8 H8B 0.9700 no
C12 H12 0.9300 no
C13 H13 0.9300 no
C14 H14 0.9300 no
C15 H15 0.9300 no
C20 H20 0.9300 no
C21 H21 0.9300 no
C23 H23 0.9300 no
C24 H24 0.9300 no

loop_
_geom_hbond_atom_site_label_D
_geom_hbond_atom_site_label_H
_geom_hbond_atom_site_label_A
_geom_hbond_site_symmetry_A
_geom_hbond_distance_DH
_geom_hbond_distance_HA
_geom_hbond_distance_DA
_geom_hbond_angle_DHA
_geom_hbond_publ_flag
N9 H9 N2 2_677 0.86 2.14 2.949(4) 156 yes
C1 H1 Cg4 1_455 0.93 2.84 3.605(3) 140 yes
C4 H4 Cg3 2_777 0.93 2.78 3.509(4) 136 yes
C14 H14 Cg1 1_656 0.93 2.88 3.527(3) 128 yes

loop_
_geom_torsion_atom_site_label_1
_geom_torsion_atom_site_label_2
_geom_torsion_atom_site_label_3
_geom_torsion_atom_site_label_4
_geom_torsion
_geom_torsion_publ_flag
C3 N2 C1 N5 0.8(4) no
C1 N2 C3 C4 -0.5(4) no
C4 N5 C1 N2 -0.8(4) no
C6 N5 C1 N2 -179.2(3) no
C1 N5 C4 C3 0.4(3) no
C6 N5 C4 C3 178.8(3) no
C1 N5 C6 C7 -58.8(4) no
C4 N5 C6 C7 123.2(3) no
C10 N9 C8 C7 73.6(3) no
C8 N9 C10 N25 0.7(4) no
C8 N9 C10 C11 179.7(3) no
C18 N17 C16 C11 1.1(4) no
C18 N17 C16 C15 -179.0(3) no
C16 N17 C18 N25 -0.4(4) no
C16 N17 C18 C19 -179.9(2) no
C18 N25 C10 N9 -179.2(3) no
C18 N25 C10 C11 1.8(4) no
C10 N25 C18 N17 -1.1(4) no
C10 N25 C18 C19 178.4(2) no
N2 C3 C4 N5 0.1(4) no
N5 C6 C7 C8 -63.8(3) no
C6 C7 C8 N9 -170.6(2) no
N9 C10 C11 C12 -0.6(5) no
N9 C10 C11 C16 179.9(3) no
N25 C10 C11 C12 178.4(3) no
N25 C10 C11 C16 -1.2(4) no
C10 C11 C12 C13 -178.9(3) no
C16 C11 C12 C13 0.6(4) no
C10 C11 C16 N17 -0.4(4) no
C10 C11 C16 C15 179.8(3) no
C12 C11 C16 N17 -180.0(3) no
C12 C11 C16 C15 0.2(4) no
C11 C12 C13 C14 -0.6(5) no
C12 C13 C14 C15 -0.3(5) no
C13 C14 C15 C16 1.1(4) no
C14 C15 C16 N17 179.1(3) no
C14 C15 C16 C11 -1.0(4) no
N17 C18 C19 C20 174.0(3) no
N17 C18 C19 C24 -7.1(4) no
N25 C18 C19 C20 -5.5(4) no
N25 C18 C19 C24 173.4(3) no
C18 C19 C20 C21 178.6(3) no
C24 C19 C20 C21 -0.3(4) no
C18 C19 C24 C23 -178.2(3) no
C20 C19 C24 C23 0.7(4) no
C19 C20 C21 C22 -0.3(4) no
C20 C21 C22 Br26 -178.8(2) no
C20 C21 C22 C23 0.5(4) no
Br26 C22 C23 C24 179.2(2) no
C21 C22 C23 C24 -0.1(4) no
C22 C23 C24 C19 -0.5(4) no

loop_
_cod_related_entry_id
_cod_related_entry_database
_cod_related_entry_code
1 ChemSpider 30657918
